data_1505461
loop_
_publ_author_name
'Caraballo-Mart\'inez, Noelia'
'Heras, Mar\'ia Del Rosario Colorado'
'Blazquez, Myriam Mba'
'Barcina, Jos\'e Os\'io'
'Mart\'inez, Antonio Garc\'ia'
'Salvador, Mar\'ia Del Rosario Torres'

_publ_section_title
;
 Synthesis of homoconjugated oligomers derived from
 7,7-diphenylnorbornane.
;
_journal_issue 15
_journal_name_full 'Organic letters'
_journal_page_first 2943
_journal_page_last 2946
_journal_paper_doi 10.1021/ol071161b
_journal_volume 9
_journal_year 2007
_chemical_formula_sum 'C32 H34'
_chemical_formula_weight 418.59
_chemical_name_systematic
; 
 ? 
;
_space_group_IT_number 2
_symmetry_cell_setting triclinic
_symmetry_space_group_name_Hall '-P 1'
_symmetry_space_group_name_H-M 'P -1'
_atom_sites_solution_hydrogens geom
_atom_sites_solution_primary direct
_atom_sites_solution_secondary difmap
_audit_creation_method SHELXL-97
_cell_angle_alpha 97.208(3)
_cell_angle_beta 96.303(3)
_cell_angle_gamma 98.602(3)
_cell_formula_units_Z 1
_cell_length_a 6.2943(9)
_cell_length_b 8.9846(13)
_cell_length_c 10.6357(15)
_cell_measurement_temperature 293(2)
_cell_volume 584.91(15)
_computing_cell_refinement 'Bruker SMART'
_computing_data_collection 'Bruker SMART'
_computing_data_reduction 'Bruker SHELXTL'
_computing_molecular_graphics 'Bruker SHELXTL'
_computing_publication_material 'Bruker SHELXTL'
_computing_structure_refinement 'SHELXL-97 (Sheldrick, 1997)'
_computing_structure_solution 'SHELXS-97 (Sheldrick, 1990)'
_diffrn_ambient_temperature 293(2)
_diffrn_measured_fraction_theta_full 0.972
_diffrn_measured_fraction_theta_max 0.972
_diffrn_measurement_device_type 'CCD area detector'
_diffrn_measurement_method 'phi and omega scans'
_diffrn_radiation_monochromator graphite
_diffrn_radiation_source 'fine-focus sealed tube'
_diffrn_radiation_type MoK\a
_diffrn_radiation_wavelength 0.71073
_diffrn_reflns_av_R_equivalents 0.0704
_diffrn_reflns_av_sigmaI/netI 0.0811
_diffrn_reflns_limit_h_max 7
_diffrn_reflns_limit_h_min -7
_diffrn_reflns_limit_k_max 10
_diffrn_reflns_limit_k_min -8
_diffrn_reflns_limit_l_max 12
_diffrn_reflns_limit_l_min -12
_diffrn_reflns_number 4537
_diffrn_reflns_theta_full 24.99
_diffrn_reflns_theta_max 24.99
_diffrn_reflns_theta_min 1.95
_exptl_absorpt_coefficient_mu 0.067
_exptl_absorpt_correction_type none
_exptl_crystal_colour colorless
_exptl_crystal_density_diffrn 1.188
_exptl_crystal_density_method 'not measured'
_exptl_crystal_description prismatic
_exptl_crystal_F_000 226
_exptl_crystal_size_max 0.43
_exptl_crystal_size_mid 0.29
_exptl_crystal_size_min 0.05
_refine_diff_density_max 0.152
_refine_diff_density_min -0.165
_refine_diff_density_rms 0.038
_refine_ls_extinction_method none
_refine_ls_goodness_of_fit_ref 0.907
_refine_ls_hydrogen_treatment constr
_refine_ls_matrix_type full
_refine_ls_number_parameters 145
_refine_ls_number_reflns 2005
_refine_ls_number_restraints 0
_refine_ls_restrained_S_all 0.907
_refine_ls_R_factor_all 0.0911
_refine_ls_R_factor_gt 0.0439
_refine_ls_shift/su_max 0.004
_refine_ls_shift/su_mean 0.001
_refine_ls_structure_factor_coef Fsqd
_refine_ls_weighting_details 'calc w=1/[\s^2^(Fo^2^)+(0.0521P)^2^+0.0000P] where P=(Fo^2^+2Fc^2^)/3'
_refine_ls_weighting_scheme calc
_refine_ls_wR_factor_gt 0.0930
_refine_ls_wR_factor_ref 0.1143
_reflns_number_gt 1126
_reflns_number_total 2005
_reflns_threshold_expression >2sigma(I)
_cod_data_source_file ol071161bsi20070518_045427.cif
_cod_data_source_block dimag
_cod_depositor_comments
;
The following automatic conversions were performed:

'_symmetry_cell_setting' value 'Triclinic' changed to 'triclinic'
according to /home/saulius/struct/CIF-dictionaries/cif_core.dic
dictionary named 'cif_core.dic' version 2.4.1 from 2010-06-29.

Automatic conversion script
Id: cif_fix_values 1715 2011-07-08 13:25:40Z adriana 
;
_cod_original_cell_volume 584.91(14)
_cod_original_sg_symbol_H-M P-1
_cod_database_code 1505461

loop_
_symmetry_equiv_pos_as_xyz
'x, y, z'
'-x, -y, -z'

loop_
_atom_site_label
_atom_site_type_symbol
_atom_site_fract_x
_atom_site_fract_y
_atom_site_fract_z
_atom_site_U_iso_or_equiv
_atom_site_adp_type
_atom_site_occupancy
_atom_site_symmetry_multiplicity
_atom_site_calc_flag
_atom_site_refinement_flags
C1 C 0.0726(3) 0.3118(2) 0.21244(18) 0.0441(5) Uani 1 1 d .
H1 H -0.0336 0.2913 0.2715 0.053 Uiso 1 1 calc R
C2 C 0.0284(3) 0.2028(2) 0.08634(19) 0.0581(6) Uani 1 1 d .
H2A H -0.0811 0.2321 0.0272 0.070 Uiso 1 1 calc R
H2B H -0.0188 0.0991 0.1005 0.070 Uiso 1 1 calc R
C3 C 0.2501(3) 0.2190(2) 0.03544(19) 0.0588(6) Uani 1 1 d .
H3A H 0.2413 0.2564 -0.0463 0.071 Uiso 1 1 calc R
H3B H 0.3031 0.1228 0.0264 0.071 Uiso 1 1 calc R
C4 C 0.3956(3) 0.3358(2) 0.14000(17) 0.0441(5) Uani 1 1 d .
H4 H 0.5513 0.3360 0.1400 0.053 Uiso 1 1 calc R
C5 C 0.3260(3) 0.4907(2) 0.13150(19) 0.0534(6) Uani 1 1 d .
H5A H 0.4295 0.5717 0.1838 0.064 Uiso 1 1 calc R
H5B H 0.3113 0.5114 0.0439 0.064 Uiso 1 1 calc R
C6 C 0.1050(3) 0.4744(2) 0.18282(19) 0.0520(6) Uani 1 1 d .
H6A H -0.0094 0.4890 0.1189 0.062 Uiso 1 1 calc R
H6B H 0.1092 0.5467 0.2592 0.062 Uiso 1 1 calc R
C7 C 0.3072(3) 0.29291(19) 0.26359(17) 0.0361(5) Uani 1 1 d .
C8 C 0.3295(3) 0.1328(2) 0.29119(18) 0.0404(5) Uani 1 1 d .
C9 C 0.5107(3) 0.0687(2) 0.2683(2) 0.0545(6) Uani 1 1 d .
H9 H 0.6174 0.1216 0.2292 0.065 Uiso 1 1 calc R
C10 C 0.5377(4) -0.0715(3) 0.3016(2) 0.0672(7) Uani 1 1 d .
H10 H 0.6616 -0.1115 0.2855 0.081 Uiso 1 1 calc R
C11 C 0.3818(4) -0.1517(2) 0.3586(2) 0.0669(7) Uani 1 1 d .
H11 H 0.4006 -0.2453 0.3829 0.080 Uiso 1 1 calc R
C12 C 0.1983(4) -0.0928(3) 0.3797(2) 0.0696(7) Uani 1 1 d .
H12 H 0.0901 -0.1477 0.4164 0.083 Uiso 1 1 calc R
C13 C 0.1736(4) 0.0477(2) 0.3465(2) 0.0564(6) Uani 1 1 d .
H13 H 0.0482 0.0863 0.3617 0.068 Uiso 1 1 calc R
C14 C 0.4058(3) 0.40338(19) 0.38531(17) 0.0325(5) Uani 1 1 d .
C15 C 0.2870(3) 0.43407(19) 0.48424(17) 0.0369(5) Uani 1 1 d .
H15 H 0.1418 0.3900 0.4755 0.044 Uiso 1 1 calc R
C16 C 0.6221(3) 0.47140(19) 0.40405(17) 0.0373(5) Uani 1 1 d .
H16 H 0.7080 0.4529 0.3399 0.045 Uiso 1 1 calc R

loop_
_atom_site_aniso_label
_atom_site_aniso_U_11
_atom_site_aniso_U_22
_atom_site_aniso_U_33
_atom_site_aniso_U_23
_atom_site_aniso_U_13
_atom_site_aniso_U_12
C1 0.0388(12) 0.0462(13) 0.0429(12) -0.0028(10) 0.0030(9) 0.0026(9)
C2 0.0541(14) 0.0618(14) 0.0484(14) -0.0082(11) -0.0032(11) -0.0016(11)
C3 0.0618(15) 0.0675(15) 0.0401(13) -0.0059(11) 0.0041(11) 0.0018(12)
C4 0.0431(12) 0.0483(13) 0.0380(12) 0.0009(10) 0.0073(9) 0.0015(10)
C5 0.0597(14) 0.0571(14) 0.0418(13) 0.0130(10) 0.0018(11) 0.0030(11)
C6 0.0505(13) 0.0568(14) 0.0472(13) 0.0087(11) -0.0038(10) 0.0105(11)
C7 0.0348(10) 0.0345(11) 0.0362(11) -0.0014(9) 0.0051(8) 0.0022(8)
C8 0.0418(12) 0.0333(11) 0.0418(12) -0.0037(9) 0.0043(9) 0.0015(9)
C9 0.0455(14) 0.0399(13) 0.0768(17) 0.0026(11) 0.0140(12) 0.0038(10)
C10 0.0631(16) 0.0414(14) 0.095(2) -0.0019(13) 0.0078(14) 0.0155(12)
C11 0.0862(19) 0.0371(14) 0.0751(18) 0.0053(12) 0.0039(14) 0.0101(14)
C12 0.0865(19) 0.0429(15) 0.0834(19) 0.0149(13) 0.0315(15) 0.0042(13)
C13 0.0583(15) 0.0439(14) 0.0706(16) 0.0085(12) 0.0255(12) 0.0071(11)
C14 0.0349(10) 0.0294(10) 0.0335(11) 0.0040(8) 0.0060(8) 0.0060(8)
C15 0.0293(10) 0.0372(11) 0.0416(12) 0.0013(9) 0.0052(9) -0.0001(9)
C16 0.0321(11) 0.0400(11) 0.0400(12) 0.0012(9) 0.0119(9) 0.0056(9)

loop_
_atom_type_symbol
_atom_type_description
_atom_type_scat_dispersion_real
_atom_type_scat_dispersion_imag
_atom_type_scat_source
C C 0.0033 0.0016 'International Tables Vol C Tables 4.2.6.8 and 6.1.1.4'
H H 0.0000 0.0000 'International Tables Vol C Tables 4.2.6.8 and 6.1.1.4'

loop_
_geom_angle_atom_site_label_1
_geom_angle_atom_site_label_2
_geom_angle_atom_site_label_3
_geom_angle
_geom_angle_site_symmetry_1
C2 C1 C6 108.71(17) .
C2 C1 C7 101.92(15) .
C6 C1 C7 102.27(15) .
C2 C1 H1 114.2 .
C6 C1 H1 114.2 .
C7 C1 H1 114.2 .
C1 C2 C3 103.51(15) .
C1 C2 H2A 111.1 .
C3 C2 H2A 111.1 .
C1 C2 H2B 111.1 .
C3 C2 H2B 111.1 .
H2A C2 H2B 109.0 .
C2 C3 C4 102.74(16) .
C2 C3 H3A 111.2 .
C4 C3 H3A 111.2 .
C2 C3 H3B 111.2 .
C4 C3 H3B 111.2 .
H3A C3 H3B 109.1 .
C5 C4 C3 107.72(16) .
C5 C4 C7 102.09(15) .
C3 C4 C7 102.18(15) .
C5 C4 H4 114.5 .
C3 C4 H4 114.5 .
C7 C4 H4 114.5 .
C6 C5 C4 103.49(16) .
C6 C5 H5A 111.1 .
C4 C5 H5A 111.1 .
C6 C5 H5B 111.1 .
C4 C5 H5B 111.1 .
H5A C5 H5B 109.0 .
C5 C6 C1 102.99(15) .
C5 C6 H6A 111.2 .
C1 C6 H6A 111.2 .
C5 C6 H6B 111.2 .
C1 C6 H6B 111.2 .
H6A C6 H6B 109.1 .
C8 C7 C14 107.10(14) .
C8 C7 C1 114.37(15) .
C14 C7 C1 113.68(15) .
C8 C7 C4 114.94(15) .
C14 C7 C4 114.26(15) .
C1 C7 C4 92.26(15) .
C9 C8 C13 116.63(19) .
C9 C8 C7 122.00(18) .
C13 C8 C7 121.29(18) .
C10 C9 C8 121.9(2) .
C10 C9 H9 119.0 .
C8 C9 H9 119.0 .
C9 C10 C11 120.0(2) .
C9 C10 H10 120.0 .
C11 C10 H10 120.0 .
C12 C11 C10 119.4(2) .
C12 C11 H11 120.3 .
C10 C11 H11 120.3 .
C11 C12 C13 120.1(2) .
C11 C12 H12 120.0 .
C13 C12 H12 120.0 .
C8 C13 C12 121.9(2) .
C8 C13 H13 119.0 .
C12 C13 H13 119.0 .
C16 C14 C15 116.55(15) .
C16 C14 C7 121.64(17) .
C15 C14 C7 121.73(16) .
C16 C15 C14 121.81(16) 2_666
C16 C15 H15 119.1 2_666
C14 C15 H15 119.1 .
C15 C16 C14 121.63(17) 2_666
C15 C16 H16 119.2 2_666
C14 C16 H16 119.2 .

loop_
_geom_bond_atom_site_label_1
_geom_bond_atom_site_label_2
_geom_bond_distance
_geom_bond_site_symmetry_2
C1 C2 1.531(2) .
C1 C6 1.521(3) .
C1 C7 1.557(2) .
C1 H1 0.9800 .
C2 C3 1.544(3) .
C2 H2A 0.9700 .
C2 H2B 0.9700 .
C3 C4 1.540(2) .
C3 H3A 0.9700 .
C3 H3B 0.9700 .
C4 C5 1.530(3) .
C4 C7 1.552(3) .
C4 H4 0.9800 .
C5 C6 1.543(3) .
C5 H5A 0.9700 .
C5 H5B 0.9700 .
C6 H6A 0.9700 .
C6 H6B 0.9700 .
C7 C8 1.527(3) .
C7 C14 1.537(2) .
C8 C9 1.383(2) .
C8 C13 1.382(3) .
C9 C10 1.380(3) .
C9 H9 0.9300 .
C10 C11 1.370(3) .
C10 H10 0.9300 .
C11 C12 1.369(3) .
C11 H11 0.9300 .
C12 C13 1.379(3) .
C12 H12 0.9300 .
C13 H13 0.9300 .
C14 C16 1.389(2) .
C14 C15 1.380(2) .
C15 C16 1.383(2) 2_666
C15 H15 0.9300 .
C16 C15 1.383(2) 2_666
C16 H16 0.9300 .

loop_
_geom_torsion_atom_site_label_1
_geom_torsion_atom_site_label_2
_geom_torsion_atom_site_label_3
_geom_torsion_atom_site_label_4
_geom_torsion
_geom_torsion_site_symmetry_4
C6 C1 C2 C3 71.13(19) .
C7 C1 C2 C3 -36.4(2) .
C1 C2 C3 C4 0.3(2) .
C2 C3 C4 C5 -71.0(2) .
C2 C3 C4 C7 36.1(2) .
C3 C4 C5 C6 71.80(19) .
C7 C4 C5 C6 -35.35(17) .
C4 C5 C6 C1 -0.90(18) .
C2 C1 C6 C5 -70.51(18) .
C7 C1 C6 C5 36.76(18) .
C2 C1 C7 C8 -62.6(2) .
C6 C1 C7 C8 -174.99(15) .
C2 C1 C7 C14 173.99(16) .
C6 C1 C7 C14 61.57(19) .
C2 C1 C7 C4 56.19(17) .
C6 C1 C7 C4 -56.23(16) .
C5 C4 C7 C8 173.56(14) .
C3 C4 C7 C8 62.18(19) .
C5 C4 C7 C14 -62.02(18) .
C3 C4 C7 C14 -173.40(15) .
C5 C4 C7 C1 55.29(15) .
C3 C4 C7 C1 -56.09(17) .
C14 C7 C8 C9 -89.5(2) .
C1 C7 C8 C9 143.56(18) .
C4 C7 C8 C9 38.6(2) .
C14 C7 C8 C13 87.2(2) .
C1 C7 C8 C13 -39.7(2) .
C4 C7 C8 C13 -144.67(18) .
C13 C8 C9 C10 -1.6(3) .
C7 C8 C9 C10 175.29(17) .
C8 C9 C10 C11 0.3(3) .
C9 C10 C11 C12 1.3(3) .
C10 C11 C12 C13 -1.6(3) .
C9 C8 C13 C12 1.3(3) .
C7 C8 C13 C12 -175.64(18) .
C11 C12 C13 C8 0.3(3) .
C8 C7 C14 C16 91.8(2) .
C1 C7 C14 C16 -140.84(17) .
C4 C7 C14 C16 -36.7(2) .
C8 C7 C14 C15 -84.85(19) .
C1 C7 C14 C15 42.5(2) .
C4 C7 C14 C15 146.65(17) .
C16 C14 C15 C16 0.5(3) 2_666
C7 C14 C15 C16 177.33(16) 2_666
C15 C14 C16 C15 -0.5(3) 2_666
C7 C14 C16 C15 -177.33(16) 2_666
